data_4321103
loop_
_publ_author_name
'Enrique Colacio'
'Mustapha Ghazi'
'Raikko Kivek\"as'
'Jos\'e Mar\'ia Moreno'

_publ_contact_author
;
     J.M. Moreno
     Departamento de Qu\'imica Inorg\'anica.
     Facultad de Ciencias.
     Universidad de Granada
     18071-Granada
     SPAIN
;
_publ_contact_author_email jmoreno@ugr.es
_publ_contact_author_fax +34-958-248526
_publ_contact_author_phone +34-958-243236
_publ_section_title
;
 Helical-Chain Copper(II) Complexes and a Cyclic Tetranuclear Copper(II)
 Complex with Single Syn-Anti Carboxylate Bridges and Ferromagnetic
 Exchange Interactions
;
_journal_name_full 'Inorganic Chemistry'
_journal_page_first 2882
_journal_page_last 2890
_journal_paper_doi 10.1021/ic991209k
_journal_volume 39
_journal_year 2000
_chemical_formula_moiety 'C14 H16 Cl2 Cu2 N6 O4'
_chemical_formula_sum 'C14 H16 Cl2 Cu2 N6 O4'
_chemical_formula_weight 530.31
_chemical_name_systematic
; 
 ? 
;
_space_group_IT_number 2
_symmetry_cell_setting triclinic
_symmetry_space_group_name_Hall '-P 1'
_symmetry_space_group_name_H-M 'P -1'
_atom_sites_solution_hydrogens geom
_atom_sites_solution_primary direct
_atom_sites_solution_secondary difmap
_audit_creation_method SHELXL-97
_cell_angle_alpha 103.85(5)
_cell_angle_beta 108.51(4)
_cell_angle_gamma 69.32(5)
_cell_formula_units_Z 1
_cell_length_a 8.199(5)
_cell_length_b 8.942(6)
_cell_length_c 6.866(4)
_cell_measurement_reflns_used 25
_cell_measurement_temperature 193(2)
_cell_measurement_theta_max 15.05
_cell_measurement_theta_min 5.49
_cell_volume 442.0(5)
_computing_cell_refinement
;
MSC/AFC Diffractometer Control Software (Molecular Structure Corporation, 
1993)
;
_computing_data_collection
;
MSC/AFC Diffractometer Control Software (Molecular Structure Corporation, 
1993)
;
_computing_data_reduction
;
Texsan Process (Molecular Structure Corporation ,1993)
;
_computing_molecular_graphics 'SHELXTL-PC V5.0 (Siemens, 1994)'
_computing_publication_material 'SHELXL-97 (Sheldrick, 1997)'
_computing_structure_refinement 'SHELXL-97 (Sheldrick, 1997)'
_computing_structure_solution 'SHELXS-97 (Sheldrick, 1990)'
_diffrn_ambient_temperature 193(2)
_diffrn_measured_fraction_theta_full 0.981
_diffrn_measured_fraction_theta_max 0.981
_diffrn_measurement_device_type 'Rigaku AFC5S'
_diffrn_measurement_method \w--2\q
_diffrn_radiation_monochromator graphite
_diffrn_radiation_source 'fine-focus sealed tube'
_diffrn_radiation_type MoK\a
_diffrn_radiation_wavelength 0.71073
_diffrn_reflns_av_R_equivalents 0.0196
_diffrn_reflns_av_sigmaI/netI 0.0259
_diffrn_reflns_limit_h_max 10
_diffrn_reflns_limit_h_min 0
_diffrn_reflns_limit_k_max 11
_diffrn_reflns_limit_k_min -10
_diffrn_reflns_limit_l_max 8
_diffrn_reflns_limit_l_min -8
_diffrn_reflns_number 1935
_diffrn_reflns_theta_full 26.50
_diffrn_reflns_theta_max 26.50
_diffrn_reflns_theta_min 2.75
_diffrn_standards_decay_% 0.0
_diffrn_standards_interval_count 150
_diffrn_standards_number 3
_exptl_absorpt_coefficient_mu 2.746
_exptl_absorpt_correction_T_max 0.7708
_exptl_absorpt_correction_T_min 0.4930
_exptl_absorpt_correction_type psi-scan
_exptl_absorpt_process_details 'North, Phillips & Mathews 1968'
_exptl_crystal_colour green
_exptl_crystal_density_diffrn 1.992
_exptl_crystal_density_meas ?
_exptl_crystal_density_method 'not measured'
_exptl_crystal_description plate
_exptl_crystal_F_000 266
_exptl_crystal_size_max 0.30
_exptl_crystal_size_mid 0.20
_exptl_crystal_size_min 0.10
_refine_diff_density_max 0.452
_refine_diff_density_min -1.102
_refine_diff_density_rms 0.097
_refine_ls_extinction_method none
_refine_ls_goodness_of_fit_ref 1.065
_refine_ls_hydrogen_treatment refxyz
_refine_ls_matrix_type full
_refine_ls_number_parameters 151
_refine_ls_number_reflns 1805
_refine_ls_number_restraints 0
_refine_ls_restrained_S_all 1.065
_refine_ls_R_factor_all 0.0320
_refine_ls_R_factor_gt 0.0306
_refine_ls_shift/su_max 0.000
_refine_ls_shift/su_mean 0.000
_refine_ls_structure_factor_coef Fsqd
_refine_ls_weighting_details 'w=1/[\s^2^(Fo^2^)+(0.0440P)^2^+0.7053P] where P=(Fo^2^+2Fc^2^)/3'
_refine_ls_weighting_scheme calc
_refine_ls_wR_factor_gt 0.0828
_refine_ls_wR_factor_ref 0.0838
_reflns_number_gt 1732
_reflns_number_total 1805
_reflns_threshold_expression >2sigma(I)
_cod_data_source_file ic991209k_6.cif
_cod_data_source_block complex6[Cu(HL1)(mu-Cl)]2
_cod_depositor_comments
;
The following automatic conversions were performed:

'_exptl_crystal_density_meas' value 'not measured' was changed to '?'
- the value is perceived as not measured.

Automatic conversion script
Id: cif_fix_values 3008 2015-01-20 13:52:24Z robertas 

The following automatic conversions were performed:

'_refine_ls_weighting_scheme' value 'calc
w=1/[\s^2^(Fo^2^)+(0.0440P)^2^+0.7053P] where P=(Fo^2^+2Fc^2^)/3' was
changed to 'calc'. New tag '_refine_ls_weighting_details' was
created. The value of the new tag was set to
'w=1/[\s^2^(Fo^2^)+(0.0440P)^2^+0.7053P] where P=(Fo^2^+2Fc^2^)/3'.

Automatic conversion script
Id: cif_fix_values 3143 2015-03-26 13:38:13Z robertas 
;
_cod_database_code 4321103

loop_
_symmetry_equiv_pos_as_xyz
'x, y, z'
'-x, -y, -z'

loop_
_atom_site_label
_atom_site_type_symbol
_atom_site_fract_x
_atom_site_fract_y
_atom_site_fract_z
_atom_site_U_iso_or_equiv
_atom_site_adp_type
_atom_site_occupancy
_atom_site_calc_flag
_atom_site_refinement_flags
_atom_site_disorder_assembly
_atom_site_disorder_group
Cu Cu 0.04988(4) 0.41891(4) 0.22487(5) 0.02024(13) Uani 1 d . . .
Cl Cl 0.06424(9) 0.66263(8) 0.19319(11) 0.02224(17) Uani 1 d . . .
N1 N -0.1989(3) 0.5138(3) 0.2580(4) 0.0226(5) Uani 1 d . . .
C2 C -0.2619(4) 0.4028(4) 0.2820(4) 0.0223(6) Uani 1 d . . .
N3 N -0.4370(3) 0.4659(3) 0.2778(4) 0.0241(5) Uani 1 d . . .
H3 H -0.505(5) 0.423(5) 0.289(6) 0.029 Uiso 1 d . . .
C4 C -0.4884(4) 0.6229(4) 0.2510(5) 0.0271(6) Uani 1 d . . .
H4 H -0.592(6) 0.684(5) 0.251(6) 0.033 Uiso 1 d . . .
C5 C -0.3404(4) 0.6530(4) 0.2380(5) 0.0254(6) Uani 1 d . . .
H5 H -0.331(5) 0.745(5) 0.218(5) 0.030 Uiso 1 d . . .
C6 C -0.1389(4) 0.2402(4) 0.2996(4) 0.0231(6) Uani 1 d . . .
H6 H -0.177(5) 0.159(4) 0.320(5) 0.028 Uiso 1 d . . .
N7 N 0.0169(3) 0.2221(3) 0.2834(4) 0.0232(5) Uani 1 d . . .
C8 C 0.1578(4) 0.0660(4) 0.2963(6) 0.0301(7) Uani 1 d . . .
H8A H 0.102(5) -0.018(5) 0.263(6) 0.036 Uiso 1 d . . .
H8B H 0.231(5) 0.059(5) 0.442(6) 0.036 Uiso 1 d . . .
C9 C 0.2756(4) 0.0462(4) 0.1543(6) 0.0306(7) Uani 1 d . . .
H9A H 0.345(6) -0.049(5) 0.145(6) 0.037 Uiso 1 d . . .
H9B H 0.204(5) 0.069(5) 0.018(6) 0.037 Uiso 1 d . . .
C10 C 0.3890(4) 0.1615(4) 0.2308(5) 0.0255(6) Uani 1 d . . .
O11 O 0.3050(3) 0.3154(2) 0.2499(3) 0.0249(4) Uani 1 d . . .
O12 O 0.5535(3) 0.1084(3) 0.2722(4) 0.0370(6) Uani 1 d . . .

loop_
_atom_site_aniso_label
_atom_site_aniso_U_11
_atom_site_aniso_U_22
_atom_site_aniso_U_33
_atom_site_aniso_U_23
_atom_site_aniso_U_13
_atom_site_aniso_U_12
Cu 0.01553(19) 0.0185(2) 0.0279(2) 0.00524(13) 0.00400(14) -0.00664(13)
Cl 0.0209(3) 0.0197(3) 0.0274(3) 0.0042(2) 0.0038(3) -0.0092(3)
N1 0.0206(12) 0.0221(12) 0.0273(12) 0.0033(9) 0.0059(10) -0.0093(10)
C2 0.0218(14) 0.0261(14) 0.0218(13) 0.0027(11) 0.0043(11) -0.0120(11)
N3 0.0201(12) 0.0265(13) 0.0287(13) 0.0019(10) 0.0068(10) -0.0114(10)
C4 0.0192(14) 0.0262(15) 0.0345(16) 0.0048(12) 0.0066(12) -0.0051(12)
C5 0.0204(14) 0.0221(14) 0.0336(16) 0.0063(12) 0.0060(11) -0.0056(11)
C6 0.0217(14) 0.0245(14) 0.0254(14) 0.0042(11) 0.0036(11) -0.0115(12)
N7 0.0215(12) 0.0206(12) 0.0277(12) 0.0058(9) 0.0028(10) -0.0082(10)
C8 0.0214(15) 0.0215(15) 0.0475(19) 0.0113(13) 0.0038(13) -0.0071(12)
C9 0.0212(15) 0.0172(14) 0.050(2) 0.0037(13) 0.0075(14) -0.0035(12)
C10 0.0204(14) 0.0269(15) 0.0314(15) 0.0098(12) 0.0051(11) -0.0074(12)
O11 0.0166(10) 0.0197(10) 0.0380(12) 0.0068(8) 0.0029(8) -0.0069(8)
O12 0.0174(11) 0.0295(12) 0.0633(16) 0.0129(11) 0.0073(10) -0.0046(9)

loop_
_atom_type_symbol
_atom_type_description
_atom_type_scat_dispersion_real
_atom_type_scat_dispersion_imag
_atom_type_scat_source
C C 0.0033 0.0016 'International Tables Vol C Tables 4.2.6.8 and 6.1.1.4'
H H 0.0000 0.0000 'International Tables Vol C Tables 4.2.6.8 and 6.1.1.4'
N N 0.0061 0.0033 'International Tables Vol C Tables 4.2.6.8 and 6.1.1.4'
O O 0.0106 0.0060 'International Tables Vol C Tables 4.2.6.8 and 6.1.1.4'
Cl Cl 0.1484 0.1585 'International Tables Vol C Tables 4.2.6.8 and 6.1.1.4'
Cu Cu 0.3201 1.2651 'International Tables Vol C Tables 4.2.6.8 and 6.1.1.4'

loop_
_geom_angle_atom_site_label_1
_geom_angle_atom_site_label_2
_geom_angle_atom_site_label_3
_geom_angle
_geom_angle_site_symmetry_1
_geom_angle_site_symmetry_3
_geom_angle_publ_flag
O11 Cu N1 168.09(10) . . ?
O11 Cu N7 92.48(11) . . ?
N1 Cu N7 80.93(11) . . ?
O11 Cu Cl 93.07(8) . . ?
N1 Cu Cl 92.52(9) . . ?
N7 Cu Cl 171.72(8) . . ?
O11 Cu Cl 97.16(8) . 2_565 ?
N1 Cu Cl 93.05(9) . 2_565 ?
N7 Cu Cl 92.42(9) . 2_565 ?
Cl Cu Cl 92.97(6) . 2_565 ?
Cu Cl Cu 87.03(6) . 2_565 ?
C2 N1 C5 106.7(2) . . ?
C2 N1 Cu 111.7(2) . . ?
C5 N1 Cu 140.9(2) . . ?
N1 C2 N3 110.3(3) . . ?
N1 C2 C6 117.9(3) . . ?
N3 C2 C6 131.7(3) . . ?
C2 N3 C4 107.8(3) . . ?
C2 N3 H3 129(3) . . ?
C4 N3 H3 123(3) . . ?
N3 C4 C5 107.1(3) . . ?
N3 C4 H4 122(3) . . ?
C5 C4 H4 131(3) . . ?
C4 C5 N1 108.1(3) . . ?
C4 C5 H5 129(2) . . ?
N1 C5 H5 123(2) . . ?
N7 C6 C2 114.0(3) . . ?
N7 C6 H6 125(2) . . ?
C2 C6 H6 121(2) . . ?
C6 N7 C8 121.4(3) . . ?
C6 N7 Cu 115.1(2) . . ?
C8 N7 Cu 123.4(2) . . ?
N7 C8 C9 109.3(3) . . ?
N7 C8 H8A 109(2) . . ?
C9 C8 H8A 113(2) . . ?
N7 C8 H8B 110(2) . . ?
C9 C8 H8B 111(2) . . ?
H8A C8 H8B 104(3) . . ?
C10 C9 C8 112.6(3) . . ?
C10 C9 H9A 108(3) . . ?
C8 C9 H9A 110(3) . . ?
C10 C9 H9B 106(2) . . ?
C8 C9 H9B 111(2) . . ?
H9A C9 H9B 109(4) . . ?
O12 C10 O11 122.2(3) . . ?
O12 C10 C9 120.1(3) . . ?
O11 C10 C9 117.8(3) . . ?
C10 O11 Cu 127.41(19) . . ?

loop_
_geom_bond_atom_site_label_1
_geom_bond_atom_site_label_2
_geom_bond_distance
_geom_bond_site_symmetry_2
_geom_bond_publ_flag
Cu O11 1.935(2) . ?
Cu N1 1.978(3) . ?
Cu N7 2.019(3) . ?
Cu Cl 2.2880(16) . ?
Cu Cl 2.7241(19) 2_565 ?
Cl Cu 2.7241(19) 2_565 ?
N1 C2 1.332(4) . ?
N1 C5 1.369(4) . ?
C2 N3 1.337(4) . ?
C2 C6 1.455(4) . ?
N3 C4 1.356(4) . ?
N3 H3 0.81(4) . ?
C4 C5 1.366(4) . ?
C4 H4 0.83(4) . ?
C5 H5 0.90(4) . ?
C6 N7 1.267(4) . ?
C6 H6 0.94(4) . ?
N7 C8 1.465(4) . ?
C8 C9 1.520(5) . ?
C8 H8A 0.96(4) . ?
C8 H8B 0.99(4) . ?
C9 C10 1.520(4) . ?
C9 H9A 0.84(4) . ?
C9 H9B 0.96(4) . ?
C10 O12 1.223(4) . ?
C10 O11 1.299(4) . ?

loop_
_geom_hbond_atom_site_label_D
_geom_hbond_atom_site_label_H
_geom_hbond_atom_site_label_A
_geom_hbond_distance_DH
_geom_hbond_distance_HA
_geom_hbond_distance_DA
_geom_hbond_angle_DHA
_geom_hbond_site_symmetry_A
N3 H3 O11 0.81(4) 2.02(4) 2.821(4) 167(4) 1_455

loop_
_geom_torsion_atom_site_label_1
_geom_torsion_atom_site_label_2
_geom_torsion_atom_site_label_3
_geom_torsion_atom_site_label_4
_geom_torsion
_geom_torsion_site_symmetry_1
_geom_torsion_site_symmetry_2
_geom_torsion_site_symmetry_3
_geom_torsion_site_symmetry_4
_geom_torsion_publ_flag
O11 Cu Cl Cu 97.34(8) . . . 2_565 ?
N1 Cu Cl Cu -93.19(9) . . . 2_565 ?
N7 Cu Cl Cu -130.6(5) . . . 2_565 ?
Cl Cu Cl Cu 0.0 2_565 . . 2_565 ?
O11 Cu N1 C2 -62.3(5) . . . . ?
N7 Cu N1 C2 -5.2(2) . . . . ?
Cl Cu N1 C2 179.84(19) . . . . ?
Cl Cu N1 C2 86.7(2) 2_565 . . . ?
O11 Cu N1 C5 129.5(4) . . . . ?
N7 Cu N1 C5 -173.5(3) . . . . ?
Cl Cu N1 C5 11.6(3) . . . . ?
Cl Cu N1 C5 -81.5(3) 2_565 . . . ?
C5 N1 C2 N3 0.1(3) . . . . ?
Cu N1 C2 N3 -172.23(19) . . . . ?
C5 N1 C2 C6 177.9(3) . . . . ?
Cu N1 C2 C6 5.6(3) . . . . ?
N1 C2 N3 C4 -0.2(3) . . . . ?
C6 C2 N3 C4 -177.7(3) . . . . ?
C2 N3 C4 C5 0.3(4) . . . . ?
N3 C4 C5 N1 -0.3(4) . . . . ?
C2 N1 C5 C4 0.2(3) . . . . ?
Cu N1 C5 C4 168.8(3) . . . . ?
N1 C2 C6 N7 -2.0(4) . . . . ?
N3 C2 C6 N7 175.2(3) . . . . ?
C2 C6 N7 C8 -179.7(3) . . . . ?
C2 C6 N7 Cu -2.7(3) . . . . ?
O11 Cu N7 C6 174.5(2) . . . . ?
N1 Cu N7 C6 4.5(2) . . . . ?
Cl Cu N7 C6 42.4(6) . . . . ?
Cl Cu N7 C6 -88.3(2) 2_565 . . . ?
O11 Cu N7 C8 -8.6(2) . . . . ?
N1 Cu N7 C8 -178.6(3) . . . . ?
Cl Cu N7 C8 -140.7(4) . . . . ?
Cl Cu N7 C8 88.7(2) 2_565 . . . ?
C6 N7 C8 C9 146.3(3) . . . . ?
Cu N7 C8 C9 -30.5(3) . . . . ?
N7 C8 C9 C10 68.7(3) . . . . ?
C8 C9 C10 O12 119.8(3) . . . . ?
C8 C9 C10 O11 -60.1(4) . . . . ?
O12 C10 O11 Cu -171.6(2) . . . . ?
C9 C10 O11 Cu 8.3(4) . . . . ?
N1 Cu O11 C10 77.6(5) . . . . ?
N7 Cu O11 C10 21.6(3) . . . . ?
Cl Cu O11 C10 -164.5(2) . . . . ?
Cl Cu O11 C10 -71.1(2) 2_565 . . . ?
